data_2311452
loop_
_publ_author_name
'Moon, Suk-Hee'
'Kang, Youngjin'
'Park, Ki-Min'

_publ_section_title
;
 Crystal structure of a twisted-ribbon type double-stranded Ag<sup>I</sup>
 coordination polymer:
 <i>catena</i>-poly[[silver(I)-\m<sub>3</sub>-bis-(pyridin-3-ylmeth-yl)sulfane-\k<sup>3</sup><i>N</i>:<i>N</i>':<i>S</i>]
 nitrate].
;
_journal_issue 'Pt 10'
_journal_name_full 'Acta crystallographica. Section E, Crystallographic communications'
_journal_page_first 1587
_journal_page_last 1589
_journal_paper_doi 10.1107/S2056989017013925
_journal_volume 73
_journal_year 2017
_chemical_formula_iupac '[Ag (C12 H12 N2 S)] N O3'
_chemical_formula_moiety 'C12 H12 Ag N2 S +, N O3 -'
_chemical_formula_sum 'C12 H12 Ag N3 O3 S'
_chemical_formula_weight 386.18
_chemical_name_systematic
'<i>catena</i>-Poly[[silver(I)-\m~3~-bis(pyridin-3-ylmethyl)sulfane-\k^3^<i>N</i>:<i>N</i>':<i>S</i>] nitrate]'
_space_group_crystal_system monoclinic
_space_group_IT_number 15
_space_group_name_Hall '-C 2yc'
_space_group_name_H-M_alt 'C 1 2/c 1'
_atom_sites_solution_hydrogens geom
_audit_creation_method SHELXL-2014/7
_cell_angle_alpha 90
_cell_angle_beta 98.636(3)
_cell_angle_gamma 90
_cell_formula_units_Z 8
_cell_length_a 22.432(3)
_cell_length_b 8.1656(12)
_cell_length_c 15.036(2)
_cell_measurement_reflns_used 3272
_cell_measurement_temperature 298(2)
_cell_measurement_theta_max 28.27
_cell_measurement_theta_min 1.84
_cell_volume 2722.9(7)
_computing_cell_refinement
;
SAINT (Bruker, 2014)
;
_computing_data_collection
;
APEX2 (Bruker, 2014)
;
_computing_data_reduction
;
SAINT (Bruker, 2014)
;
_computing_molecular_graphics
;
DIAMOND (Brandenburg, 2010)
;
_computing_publication_material
;
SHELXTL (Sheldrick, 2008) and publCIF (Westrip, 2010)
;
_computing_structure_refinement
;
SHELXL2014 (Sheldrick, 2015)
;
_computing_structure_solution
;
SHELXS97 (Sheldrick, 2008)
;
_diffrn_ambient_temperature 298(2)
_diffrn_measured_fraction_theta_full 0.999
_diffrn_measured_fraction_theta_max 0.999
_diffrn_measurement_device_type 'Bruker APEXII CCD'
_diffrn_measurement_method '\f and \w scans'
_diffrn_radiation_type MoK\a
_diffrn_radiation_wavelength 0.71073
_diffrn_reflns_av_R_equivalents 0.0790
_diffrn_reflns_limit_h_max 26
_diffrn_reflns_limit_h_min -27
_diffrn_reflns_limit_k_max 8
_diffrn_reflns_limit_k_min -10
_diffrn_reflns_limit_l_max 9
_diffrn_reflns_limit_l_min -18
_diffrn_reflns_number 7550
_diffrn_reflns_theta_full 25.242
_diffrn_reflns_theta_max 25.999
_diffrn_reflns_theta_min 2.658
_exptl_absorpt_coefficient_mu 1.644
_exptl_absorpt_correction_T_max 0.8956
_exptl_absorpt_correction_T_min 0.6581
_exptl_absorpt_correction_type multi-scan
_exptl_absorpt_process_details
;
(SADABS; Bruker, 2014)
;
_exptl_crystal_colour colourless
_exptl_crystal_density_diffrn 1.884
_exptl_crystal_description plate
_exptl_crystal_F_000 1536
_exptl_crystal_size_max 0.250
_exptl_crystal_size_mid 0.200
_exptl_crystal_size_min 0.050
_refine_diff_density_max 0.655
_refine_diff_density_min -0.659
_refine_ls_extinction_method none
_refine_ls_goodness_of_fit_ref 0.972
_refine_ls_hydrogen_treatment constr
_refine_ls_matrix_type full
_refine_ls_number_parameters 209
_refine_ls_number_reflns 2676
_refine_ls_number_restraints 24
_refine_ls_restrained_S_all 0.986
_refine_ls_R_factor_all 0.0811
_refine_ls_R_factor_gt 0.0436
_refine_ls_shift/su_max 0.000
_refine_ls_shift/su_mean 0.000
_refine_ls_structure_factor_coef Fsqd
_refine_ls_weighting_details 'w=1/[\s^2^(Fo^2^)+(0.0526P)^2^] where P=(Fo^2^+2Fc^2^)/3'
_refine_ls_weighting_scheme calc
_refine_ls_wR_factor_gt 0.0935
_refine_ls_wR_factor_ref 0.1087
_reflns_number_gt 1763
_reflns_number_total 2676
_reflns_threshold_expression 'I > 2\s(I)'
_cod_data_source_file sj5535sup1.cif
_cod_data_source_block I
_cod_original_sg_symbol_H-M 'C 2/c'
_cod_database_code 2311452
_shelx_space_group_comment
;
The symmetry employed for this shelxl refinement is uniquely defined
by the following loop, which should always be used as a source of
symmetry information in preference to the above space-group names.
They are only intended as comments.
;
_shelx_estimated_absorpt_t_min 0.684
_shelx_estimated_absorpt_t_max 0.922

loop_
_space_group_symop_operation_xyz
'x, y, z'
'-x, y, -z+1/2'
'x+1/2, y+1/2, z'
'-x+1/2, y+1/2, -z+1/2'
'-x, -y, -z'
'x, -y, z-1/2'
'-x+1/2, -y+1/2, -z'
'x+1/2, -y+1/2, z-1/2'

loop_
_atom_site_type_symbol
_atom_site_label
_atom_site_fract_x
_atom_site_fract_y
_atom_site_fract_z
_atom_site_U_iso_or_equiv
_atom_site_adp_type
_atom_site_calc_flag
_atom_site_occupancy
_atom_site_disorder_assembly
_atom_site_disorder_group
Ag Ag1 0.13008(2) 0.47824(6) 0.49130(3) 0.05552(19) Uani d 1 . .
S S1 0.33342(6) -0.07112(16) 0.34926(9) 0.0417(3) Uani d 1 . .
N N1 0.2163(2) 0.4068(5) 0.4306(3) 0.0460(11) Uani d 1 . .
N N2 0.5458(2) -0.1552(6) 0.4256(3) 0.0501(11) Uani d 1 . .
N N3 0.1183(3) 0.8084(7) 0.3663(4) 0.0662(15) Uani d 1 . .
O O1 0.0800(7) 0.756(2) 0.4114(15) 0.106(6) Uani d 0.570(17) A 1
O O2 0.1701(6) 0.7472(18) 0.3893(9) 0.117(5) Uani d 0.570(17) A 1
O O3 0.1169(6) 0.9256(15) 0.3181(8) 0.105(5) Uani d 0.570(17) A 1
O O1' 0.1009(9) 0.764(3) 0.4311(15) 0.072(5) Uani d 0.430(17) A 2
O O2' 0.1641(12) 0.845(3) 0.3590(16) 0.133(8) Uani d 0.430(17) A 2
O O3' 0.0762(7) 0.815(2) 0.2930(9) 0.096(6) Uani d 0.430(17) A 2
C C1 0.2231(2) 0.2722(6) 0.3824(3) 0.0391(12) Uani d 1 . .
H H1 0.1905 0.2011 0.3699 0.047 Uiso calc 1 . .
C C2 0.2760(2) 0.2324(6) 0.3498(3) 0.0386(12) Uani d 1 . .
C C3 0.3244(2) 0.3392(6) 0.3697(4) 0.0464(13) Uani d 1 . .
H H3 0.3606 0.3175 0.3487 0.056 Uiso calc 1 . .
C C4 0.3188(2) 0.4778(6) 0.4206(4) 0.0483(13) Uani d 1 . .
H H4 0.3510 0.5498 0.4349 0.058 Uiso calc 1 . .
C C5 0.2640(3) 0.5066(6) 0.4498(4) 0.0503(13) Uani d 1 . .
H H5 0.2601 0.5995 0.4842 0.060 Uiso calc 1 . .
C C6 0.2786(2) 0.0785(7) 0.2966(4) 0.0466(13) Uani d 1 . .
H H6A 0.2884 0.1065 0.2378 0.056 Uiso calc 1 . .
H H6B 0.2389 0.0284 0.2877 0.056 Uiso calc 1 . .
C C7 0.3975(2) -0.0395(7) 0.2890(4) 0.0478(13) Uani d 1 . .
H H7A 0.3870 -0.0722 0.2266 0.057 Uiso calc 1 . .
H H7B 0.4089 0.0752 0.2908 0.057 Uiso calc 1 . .
C C8 0.4488(2) -0.1419(6) 0.3345(3) 0.0426(12) Uani d 1 . .
C C9 0.4985(2) -0.0697(7) 0.3829(4) 0.0451(12) Uani d 1 . .
H H9 0.4997 0.0440 0.3866 0.054 Uiso calc 1 . .
C C10 0.5422(3) -0.3178(8) 0.4195(4) 0.0591(16) Uani d 1 . .
H H10 0.5739 -0.3792 0.4496 0.071 Uiso calc 1 . .
C C11 0.4946(3) -0.4000(7) 0.3715(5) 0.0631(17) Uani d 1 . .
H H11 0.4944 -0.5137 0.3684 0.076 Uiso calc 1 . .
C C12 0.4474(3) -0.3106(7) 0.3282(4) 0.0538(15) Uani d 1 . .
H H12 0.4147 -0.3631 0.2947 0.065 Uiso calc 1 . .

loop_
_atom_site_aniso_label
_atom_site_aniso_U_11
_atom_site_aniso_U_22
_atom_site_aniso_U_33
_atom_site_aniso_U_12
_atom_site_aniso_U_13
_atom_site_aniso_U_23
Ag1 0.0456(3) 0.0747(3) 0.0449(3) 0.0096(2) 0.00258(18) -0.0054(2)
S1 0.0366(6) 0.0477(7) 0.0410(7) 0.0028(5) 0.0063(5) -0.0036(6)
N1 0.046(3) 0.051(3) 0.042(3) 0.003(2) 0.010(2) -0.001(2)
N2 0.043(3) 0.062(3) 0.045(3) 0.007(2) 0.006(2) -0.008(2)
N3 0.076(4) 0.060(4) 0.066(4) 0.007(3) 0.020(4) -0.003(3)
O1 0.071(9) 0.100(9) 0.147(15) -0.021(7) 0.014(9) 0.046(9)
O2 0.102(8) 0.110(9) 0.127(10) 0.063(7) -0.016(7) 0.004(8)
O3 0.132(8) 0.088(7) 0.102(7) 0.033(6) 0.045(6) 0.049(6)
O1' 0.081(7) 0.069(6) 0.068(6) -0.005(5) 0.013(5) 0.003(4)
O2' 0.125(11) 0.145(11) 0.131(11) -0.033(9) 0.027(8) -0.006(8)
O3' 0.100(9) 0.110(9) 0.074(8) 0.040(7) -0.001(6) -0.019(6)
C1 0.037(3) 0.045(3) 0.033(3) 0.003(2) 0.000(2) 0.003(2)
C2 0.041(3) 0.041(3) 0.033(3) 0.006(2) 0.002(2) 0.007(2)
C3 0.042(3) 0.050(3) 0.048(3) 0.001(2) 0.010(2) 0.006(3)
C4 0.046(3) 0.043(3) 0.054(3) -0.006(2) 0.003(3) 0.008(3)
C5 0.059(3) 0.047(3) 0.043(3) 0.003(3) 0.004(3) -0.004(3)
C6 0.045(3) 0.056(3) 0.037(3) 0.006(2) 0.002(2) 0.000(3)
C7 0.039(3) 0.064(3) 0.040(3) 0.002(2) 0.006(2) -0.003(3)
C8 0.037(3) 0.055(3) 0.039(3) 0.001(2) 0.015(2) -0.004(3)
C9 0.042(3) 0.051(3) 0.043(3) 0.006(2) 0.009(2) -0.005(3)
C10 0.051(4) 0.064(4) 0.063(4) 0.019(3) 0.010(3) 0.005(3)
C11 0.060(4) 0.048(3) 0.085(5) 0.003(3) 0.023(4) -0.002(3)
C12 0.045(3) 0.061(4) 0.059(4) -0.004(3) 0.018(3) -0.012(3)

loop_
_atom_type_symbol
_atom_type_description
_atom_type_scat_dispersion_real
_atom_type_scat_dispersion_imag
_atom_type_scat_source
C C 0.0033 0.0016 'International Tables Vol C Tables 4.2.6.8 and 6.1.1.4'
H H 0.0000 0.0000 'International Tables Vol C Tables 4.2.6.8 and 6.1.1.4'
N N 0.0061 0.0033 'International Tables Vol C Tables 4.2.6.8 and 6.1.1.4'
O O 0.0106 0.0060 'International Tables Vol C Tables 4.2.6.8 and 6.1.1.4'
S S 0.1246 0.1234 'International Tables Vol C Tables 4.2.6.8 and 6.1.1.4'
Ag Ag -0.8971 1.1015 'International Tables Vol C Tables 4.2.6.8 and 6.1.1.4'

loop_
_geom_angle_atom_site_label_1
_geom_angle_atom_site_label_2
_geom_angle_atom_site_label_3
_geom_angle_site_symmetry_1
_geom_angle_site_symmetry_3
_geom_angle
_geom_angle_publ_flag
N2 Ag1 N1 3_455 . 113.22(16) y
N2 Ag1 S1 3_455 7_556 133.18(12) y
N1 Ag1 S1 . 7_556 106.03(12) y
N2 Ag1 O1' 3_455 . 97.5(4) ?
N1 Ag1 O1' . . 105.9(5) ?
S1 Ag1 O1' 7_556 . 95.2(5) ?
C6 S1 C7 . . 102.7(3) ?
C6 S1 Ag1 . 7_556 108.12(18) ?
C7 S1 Ag1 . 7_556 105.08(18) ?
C1 N1 C5 . . 117.6(5) ?
C1 N1 Ag1 . . 125.9(3) ?
C5 N1 Ag1 . . 116.5(3) ?
C10 N2 C9 . . 116.7(5) ?
C10 N2 Ag1 . 3_545 122.9(4) ?
C9 N2 Ag1 . 3_545 120.1(4) ?
O2' N3 O1' . . 127.6(17) ?
O3 N3 O1 . . 130.1(11) ?
O3 N3 O2 . . 114.9(11) ?
O1 N3 O2 . . 113.4(12) ?
O2' N3 O3' . . 117.6(16) ?
O1' N3 O3' . . 114.7(13) ?
N3 O1' Ag1 . . 118.8(14) ?
N1 C1 C2 . . 123.8(5) ?
N1 C1 H1 . . 118.1 ?
C2 C1 H1 . . 118.1 ?
C3 C2 C1 . . 117.3(5) ?
C3 C2 C6 . . 123.5(5) ?
C1 C2 C6 . . 119.2(5) ?
C4 C3 C2 . . 120.0(5) ?
C4 C3 H3 . . 120.0 ?
C2 C3 H3 . . 120.0 ?
C3 C4 C5 . . 118.2(5) ?
C3 C4 H4 . . 120.9 ?
C5 C4 H4 . . 120.9 ?
N1 C5 C4 . . 123.1(5) ?
N1 C5 H5 . . 118.4 ?
C4 C5 H5 . . 118.4 ?
C2 C6 S1 . . 114.0(4) ?
C2 C6 H6A . . 108.7 ?
S1 C6 H6A . . 108.7 ?
C2 C6 H6B . . 108.7 ?
S1 C6 H6B . . 108.7 ?
H6A C6 H6B . . 107.6 ?
C8 C7 S1 . . 107.6(4) ?
C8 C7 H7A . . 110.2 ?
S1 C7 H7A . . 110.2 ?
C8 C7 H7B . . 110.2 ?
S1 C7 H7B . . 110.2 ?
H7A C7 H7B . . 108.5 ?
C9 C8 C12 . . 118.2(5) ?
C9 C8 C7 . . 120.6(5) ?
C12 C8 C7 . . 121.1(5) ?
N2 C9 C8 . . 123.3(5) ?
N2 C9 H9 . . 118.3 ?
C8 C9 H9 . . 118.3 ?
N2 C10 C11 . . 123.9(6) ?
N2 C10 H10 . . 118.1 ?
C11 C10 H10 . . 118.1 ?
C12 C11 C10 . . 118.4(6) ?
C12 C11 H11 . . 120.8 ?
C10 C11 H11 . . 120.8 ?
C11 C12 C8 . . 119.5(6) ?
C11 C12 H12 . . 120.3 ?
C8 C12 H12 . . 120.3 ?

loop_
_geom_bond_atom_site_label_1
_geom_bond_atom_site_label_2
_geom_bond_site_symmetry_2
_geom_bond_distance
_geom_bond_publ_flag
Ag1 N2 3_455 2.276(5) y
Ag1 N1 . 2.333(4) y
Ag1 S1 7_556 2.5305(14) y
Ag1 O1' . 2.55(2) ?
S1 C6 . 1.828(5) ?
S1 C7 . 1.829(5) ?
S1 Ag1 7_556 2.5305(14) ?
N1 C1 . 1.338(6) ?
N1 C5 . 1.342(7) ?
N2 C10 . 1.333(7) ?
N2 C9 . 1.348(7) ?
N2 Ag1 3_545 2.276(5) ?
N3 O2' . 1.09(2) ?
N3 O1' . 1.16(2) ?
N3 O3 . 1.199(11) ?
N3 O1 . 1.246(17) ?
N3 O2 . 1.265(12) ?
N3 O3' . 1.340(14) ?
C1 C2 . 1.389(7) ?
C1 H1 . 0.9300 ?
C2 C3 . 1.389(7) ?
C2 C6 . 1.495(7) ?
C3 C4 . 1.383(7) ?
C3 H3 . 0.9300 ?
C4 C5 . 1.385(8) ?
C4 H4 . 0.9300 ?
C5 H5 . 0.9300 ?
C6 H6A . 0.9700 ?
C6 H6B . 0.9700 ?
C7 C8 . 1.500(7) ?
C7 H7A . 0.9700 ?
C7 H7B . 0.9700 ?
C8 C9 . 1.371(7) ?
C8 C12 . 1.381(7) ?
C9 H9 . 0.9300 ?
C10 C11 . 1.371(9) ?
C10 H10 . 0.9300 ?
C11 C12 . 1.367(8) ?
C11 H11 . 0.9300 ?
C12 H12 . 0.9300 ?

loop_
_geom_hbond_atom_site_label_D
_geom_hbond_atom_site_label_H
_geom_hbond_atom_site_label_A
_geom_hbond_site_symmetry_A
_geom_hbond_distance_DH
_geom_hbond_distance_HA
_geom_hbond_distance_DA
_geom_hbond_angle_DHA
_geom_hbond_publ_flag
C5 H5 O2 . 0.93 2.59 2.924(12) 101.7 y
C5 H5 O2 7_566 0.93 2.60 3.318(14) 134.8 y
C6 H6A O2 4_545 0.97 2.52 3.464(14) 163.2 y
C6 H6B O2' 1_545 0.97 2.60 3.44(2) 145.3 y
C7 H7B O3' 4_545 0.97 2.38 3.233(15) 146.8 y
C9 H9 O1 3_545 0.93 2.49 3.221(18) 135.9 y
C12 H12 O3 4_535 0.93 2.45 3.256(12) 145.3 y

loop_
_geom_torsion_atom_site_label_1
_geom_torsion_atom_site_label_2
_geom_torsion_atom_site_label_3
_geom_torsion_atom_site_label_4
_geom_torsion_site_symmetry_1
_geom_torsion
O2' N3 O1' Ag1 . -73(3)
O3' N3 O1' Ag1 . 107.3(14)
C5 N1 C1 C2 . -1.3(7)
Ag1 N1 C1 C2 . -178.0(4)
N1 C1 C2 C3 . 0.5(7)
N1 C1 C2 C6 . 180.0(5)
C1 C2 C3 C4 . 0.5(7)
C6 C2 C3 C4 . -178.9(5)
C2 C3 C4 C5 . -0.7(8)
C1 N1 C5 C4 . 1.2(8)
Ag1 N1 C5 C4 . 178.2(4)
C3 C4 C5 N1 . -0.2(8)
C3 C2 C6 S1 . 62.6(6)
C1 C2 C6 S1 . -116.9(4)
C7 S1 C6 C2 . -99.9(4)
Ag1 S1 C6 C2 7_556 10.9(4)
C6 S1 C7 C8 . 173.0(4)
Ag1 S1 C7 C8 7_556 60.0(4)
S1 C7 C8 C9 . -110.0(5)
S1 C7 C8 C12 . 70.4(6)
C10 N2 C9 C8 . -0.5(8)
Ag1 N2 C9 C8 3_545 173.4(4)
C12 C8 C9 N2 . -0.8(8)
C7 C8 C9 N2 . 179.6(5)
C9 N2 C10 C11 . 1.5(9)
Ag1 N2 C10 C11 3_545 -172.3(5)
N2 C10 C11 C12 . -1.0(10)
C10 C11 C12 C8 . -0.5(9)
C9 C8 C12 C11 . 1.3(8)
C7 C8 C12 C11 . -179.1(5)
